data_4034205
loop_
_publ_author_name
'Huang, Wen-Long'
'Wang, Xu-Dong'
'Li, Sen'
'Zhang, Rui'
'Ao, Yu-Fei'
'Tang, Jun'
'Wang, Qi-Qiang'
'Wang, De-Xian'

_publ_section_title
;
 Anion Transporters Based on Noncovalent Balance including Anion-\p,
 Hydrogen, and Halogen Bonding.
;
_journal_issue 14
_journal_name_full 'The Journal of organic chemistry'
_journal_page_first 8859
_journal_page_last 8869
_journal_paper_doi 10.1021/acs.joc.9b00561
_journal_volume 84
_journal_year 2019
_chemical_formula_moiety '2(C34 H20 I2 N6 O12), 2.5(C8 H20 N), C4 H8 O2, 2.5(Cl)'
_chemical_formula_sum 'C92 H98 Cl2.5 I4 N14.5 O26'
_chemical_formula_weight 2419.07
_space_group_crystal_system triclinic
_space_group_IT_number 2
_space_group_name_Hall '-P 1'
_space_group_name_H-M_alt 'P -1'
_atom_sites_solution_hydrogens geom
_audit_creation_date 2018-01-22
_audit_creation_method
;
Olex2 1.2
(compiled 2017.08.10 svn.r3458 for OlexSys, GUI svn.r5381)
;
_cell_angle_alpha 106.007(2)
_cell_angle_beta 108.730(2)
_cell_angle_gamma 92.977(2)
_cell_formula_units_Z 2
_cell_length_a 15.6454(3)
_cell_length_b 15.8125(3)
_cell_length_c 23.8504(5)
_cell_measurement_reflns_used 40700
_cell_measurement_temperature 173(2)
_cell_measurement_theta_max 31.3100
_cell_measurement_theta_min 1.7460
_cell_volume 5306.9(2)
_computing_cell_refinement 'CrysAlisPro 1.171.39.9d (Rigaku OD, 2015)'
_computing_data_collection 'CrystalClear (Rigaku Inc., 2007)'
_computing_data_reduction 'CrysAlisPro 1.171.39.9d (Rigaku OD, 2015)'
_computing_molecular_graphics 'Olex2 (Dolomanov et al., 2009)'
_computing_publication_material 'CIFTAB (Sheldrick, 2013)'
_computing_structure_refinement 'ShelXL (Sheldrick, 2015)'
_computing_structure_solution 'SHELXT 2014/5 (Sheldrick, 2014)'
_diffrn_ambient_temperature 173.15
_diffrn_measured_fraction_theta_full 0.999
_diffrn_measured_fraction_theta_max 0.996
_diffrn_measurement_device_type 'MM007-HF CCD(Saturn 724+)'
_diffrn_measurement_method '\w scans at fixed \c = 45\%'
_diffrn_radiation_monochromator Confocal
_diffrn_radiation_type MoK\a
_diffrn_radiation_wavelength 0.71073
_diffrn_reflns_av_R_equivalents 0.0430
_diffrn_reflns_av_unetI/netI 0.0403
_diffrn_reflns_Laue_measured_fraction_full 0.999
_diffrn_reflns_Laue_measured_fraction_max 0.996
_diffrn_reflns_limit_h_max 20
_diffrn_reflns_limit_h_min -20
_diffrn_reflns_limit_k_max 20
_diffrn_reflns_limit_k_min -20
_diffrn_reflns_limit_l_max 30
_diffrn_reflns_limit_l_min -30
_diffrn_reflns_number 73041
_diffrn_reflns_point_group_measured_fraction_full 0.999
_diffrn_reflns_point_group_measured_fraction_max 0.996
_diffrn_reflns_theta_full 25.242
_diffrn_reflns_theta_max 27.499
_diffrn_reflns_theta_min 1.787
_diffrn_source 'Rotating Anode'
_exptl_absorpt_coefficient_mu 1.314
_exptl_absorpt_correction_T_max 1.00000
_exptl_absorpt_correction_T_min 0.84404
_exptl_absorpt_correction_type multi-scan
_exptl_absorpt_process_details
;
CrysAlisPro 1.171.39.9d (Rigaku Oxford Diffraction, 2015)
Empirical absorption correction using spherical harmonics,
 implemented in SCALE3 ABSPACK scaling algorithm.
;
_exptl_crystal_colour colorless
_exptl_crystal_density_diffrn 1.514
_exptl_crystal_description block
_exptl_crystal_F_000 2428
_exptl_crystal_size_max 0.578
_exptl_crystal_size_mid 0.277
_exptl_crystal_size_min 0.262
_refine_diff_density_max 4.505
_refine_diff_density_min -3.957
_refine_diff_density_rms 0.129
_refine_ls_extinction_method none
_refine_ls_goodness_of_fit_ref 1.062
_refine_ls_hydrogen_treatment constr
_refine_ls_matrix_type full
_refine_ls_number_parameters 1314
_refine_ls_number_reflns 24310
_refine_ls_number_restraints 153
_refine_ls_restrained_S_all 1.067
_refine_ls_R_factor_all 0.0869
_refine_ls_R_factor_gt 0.0706
_refine_ls_shift/su_max 0.001
_refine_ls_shift/su_mean 0.000
_refine_ls_structure_factor_coef Fsqd
_refine_ls_weighting_details 'w=1/[\s^2^(Fo^2^)+(0.0969P)^2^+17.1853P] where P=(Fo^2^+2Fc^2^)/3'
_refine_ls_weighting_scheme calc
_refine_ls_wR_factor_gt 0.1879
_refine_ls_wR_factor_ref 0.2013
_reflns_Friedel_coverage 0.000
_reflns_number_gt 18912
_reflns_number_total 24310
_reflns_threshold_expression 'I > 2\s(I)'
_cod_data_source_file jo9b00561_si_003.cif
_cod_data_source_block mx6741e_sq
_cod_original_formula_sum 'C92 H98 Cl2.50 I4 N14.50 O26'
_cod_database_code 4034205
_shelx_shelxl_version_number 2016/6
_shelx_space_group_comment
;
The symmetry employed for this shelxl refinement is uniquely defined
by the following loop, which should always be used as a source of
symmetry information in preference to the above space-group names.
They are only intended as comments.
;
_shelx_estimated_absorpt_t_max 0.725
_shelx_estimated_absorpt_t_min 0.517
_olex2_refinement_description
;
1. Fixed Uiso
 At 1.2 times of:
  All C(H) groups, All C(H,H) groups
 At 1.5 times of:
  All C(H,H,H) groups, All O(H) groups
2. Restrained distances
 N9-C51 = N9-C53 = N9-C55 = N9-C57
 1.52 with sigma of 0.01
 C58-C57 = C52-C51 = C54-C53 = C56-C55
 1.54 with sigma of 0.01
 C60-C59 = C62-C61
 1.54 with sigma of 0.01
 O14-C60 = O14-C61 = O13-C62 = O13-C59
 1.47 with sigma of 0.01
 N9-C52
 2.5 with sigma of 0.02
3. Uiso/Uaniso restraints and constraints
N9 \\sim C51 \\sim C52 \\sim C53 \\sim C54 \\sim C55 \\sim C56 \\sim C57 \\sim
C58: within 1.7A with sigma of 0.02 and sigma for terminal atoms of 0.04
Uanis(C58) \\sim Ueq, Uanis(N9) \\sim Ueq, Uanis(C51) \\sim Ueq, Uanis(C53)
\\sim Ueq, Uanis(C55) \\sim Ueq, Uanis(C57) \\sim Ueq, Uanis(C52) \\sim Ueq,
Uanis(C54) \\sim Ueq, Uanis(C56) \\sim Ueq: with sigma of 0.01 and sigma for
terminal atoms of 0.02
Uanis(C60) \\sim Ueq, Uanis(O13) \\sim Ueq, Uanis(C59) \\sim Ueq, Uanis(C62)
\\sim Ueq, Uanis(C61) \\sim Ueq, Uanis(O14) \\sim Ueq: with sigma of 0.01 and
sigma for terminal atoms of 0.02
4. Others
 Fixed Sof: N9(0.5) C51(0.5) H51A(0.5) H51B(0.5) C52(0.5) H52A(0.5) H52B(0.5)
 H52C(0.5) C53(0.5) H53A(0.5) H53B(0.5) C54(0.5) H54A(0.5) H54B(0.5) H54C(0.5)
 C55(0.5) H55A(0.5) H55B(0.5) C56(0.5) H56A(0.5) H56B(0.5) H56C(0.5) C57(0.5)
 H57A(0.5) H57B(0.5) C58(0.5) H58A(0.5) H58B(0.5) H58C(0.5)
5.a Secondary CH2 refined with riding coordinates:
 C51(H51A,H51B), C53(H53A,H53B), C55(H55A,H55B), C57(H57A,H57B), C35(H35A,
 H35B), C37(H37A,H37B), C39(H39A,H39B), C41(H41A,H41B), C43(H43A,H43B),
 C45(H45A,H45B), C47(H47A,H47B), C49(H49A,H49B), C59(H59A,H59B), C60(H60A,H60B),
  C61(H61A,H61B), C62(H62A,H62B)
5.b Aromatic/amide H refined with riding coordinates:
 C6(H6), C7(H7), C8(H8), C9(H9), C11(H11), C13(H13), C23(H23), C24(H24),
 C25(H25), C26(H26), C28(H28), C30(H30), C6A(H6AB), C7A(H7A), C8A(H8A),
 C9A(H9A), C11A(H11A), C13A(H13A), C23A(H23A), C24A(H24A), C25A(H25A),
 C26A(H26A), C28A(H28A), C30A(H30A)
5.c Idealised Me refined as rotating group:
 C17(H17A,H17B,H17C), C34(H34A,H34B,H34C), C17A(H17D,H17E,H17F), C34A(H34D,
 H34E,H34F), C52(H52A,H52B,H52C), C54(H54A,H54B,H54C), C56(H56A,H56B,H56C),
 C58(H58A,H58B,H58C), C36(H36A,H36B,H36C), C38(H38A,H38B,H38C), C40(H40A,H40B,
 H40C), C42(H42A,H42B,H42C), C44(H44A,H44B,H44C), C46(H46A,H46B,H46C), C48(H48A,
 H48B,H48C), C50(H50A,H50B,H50C)
5.d Idealised tetrahedral OH refined as rotating group:
 O6(H6A), O10(H10), O6A(H6AA), O10A(H10A)
;
_olex2_submission_special_instructions 'No special instructions were received'

loop_
_space_group_symop_operation_xyz
'x, y, z'
'-x, -y, -z'

loop_
_atom_site_label
_atom_site_type_symbol
_atom_site_fract_x
_atom_site_fract_y
_atom_site_fract_z
_atom_site_U_iso_or_equiv
_atom_site_adp_type
_atom_site_occupancy
_atom_site_site_symmetry_order
_atom_site_calc_flag
_atom_site_refinement_flags_posn
_atom_site_refinement_flags_adp
_atom_site_refinement_flags_occupancy
_atom_site_disorder_assembly
_atom_site_disorder_group
I1 I 0.76558(2) 0.08991(2) 0.58234(2) 0.04132(10) Uani 1 1 d . . . . .
C1 C 0.6122(3) 0.3185(3) 0.7151(2) 0.0281(9) Uani 1 1 d . . . . .
O1 O 0.5579(2) 0.3150(2) 0.74880(14) 0.0321(7) Uani 1 1 d . . . . .
N1 N 0.6863(3) 0.2796(3) 0.73103(18) 0.0294(8) Uani 1 1 d . . . . .
N2 N 0.7293(2) 0.3299(3) 0.65698(18) 0.0287(8) Uani 1 1 d . . . . .
I2 I -0.04222(2) 0.28874(2) 0.45952(2) 0.04170(10) Uani 1 1 d . . . . .
O2 O 0.6390(2) 0.4084(2) 0.60386(15) 0.0307(7) Uani 1 1 d . . . . .
C2 C 0.7407(3) 0.2885(3) 0.6995(2) 0.0291(9) Uani 1 1 d . . . . .
O3 O 0.3316(2) 0.2998(2) 0.46077(14) 0.0304(7) Uani 1 1 d . . . . .
N3 N 0.5899(2) 0.3616(3) 0.67302(17) 0.0277(8) Uani 1 1 d . . . . .
C3 C 0.6517(3) 0.3639(3) 0.6459(2) 0.0279(9) Uani 1 1 d . . . . .
O4 O 0.2473(2) 0.2142(2) 0.60608(14) 0.0308(7) Uani 1 1 d . . . . .
N4 N 0.1975(3) 0.2131(2) 0.43054(17) 0.0282(8) Uani 1 1 d . . . . .
C4 C 0.8815(3) 0.2572(3) 0.6867(2) 0.0325(10) Uani 1 1 d . . . . .
O5 O 0.8154(2) 0.2485(2) 0.71446(16) 0.0337(7) Uani 1 1 d . . . . .
N5 N 0.1525(2) 0.1688(2) 0.50638(17) 0.0277(8) Uani 1 1 d . . . . .
C5 C 0.8749(3) 0.1970(3) 0.6308(2) 0.0337(10) Uani 1 1 d . . . . .
N6 N 0.2894(2) 0.2711(2) 0.53850(17) 0.0272(7) Uani 1 1 d . . . . .
C6 C 0.9437(3) 0.2046(4) 0.6063(3) 0.0414(12) Uani 1 1 d . . . . .
H6 H 0.939623 0.163843 0.567594 0.050 Uiso 1 1 calc R . . . .
O6 O 0.5079(2) 0.2688(2) 0.53114(17) 0.0343(7) Uani 1 1 d . . . . .
H6A H 0.460881 0.230603 0.517934 0.051 Uiso 1 1 calc GR . . . .
O7 O 0.4848(3) 0.6859(2) 0.59669(17) 0.0399(8) Uani 1 1 d . . . . .
C7 C 1.0179(3) 0.2719(4) 0.6386(3) 0.0461(13) Uani 1 1 d . . . . .
H7 H 1.063984 0.277808 0.621405 0.055 Uiso 1 1 calc R . . . .
C8 C 1.0255(4) 0.3303(4) 0.6955(3) 0.0476(13) Uani 1 1 d . . . . .
H8 H 1.077447 0.375272 0.717765 0.057 Uiso 1 1 calc R . . . .
O8 O 0.3398(2) 0.6225(2) 0.5368(2) 0.0462(9) Uani 1 1 d . . . . .
C9 C 0.9569(3) 0.3235(4) 0.7202(3) 0.0406(12) Uani 1 1 d . . . . .
H9 H 0.961557 0.363429 0.759374 0.049 Uiso 1 1 calc R . . . .
O9 O 0.0616(2) 0.1304(2) 0.40276(15) 0.0330(7) Uani 1 1 d . . . . .
O10 O 0.4414(2) 0.2003(2) 0.64281(15) 0.0345(7) Uani 1 1 d . . . . .
H10 H 0.404856 0.176787 0.606200 0.052 Uiso 1 1 calc GR . . . .
C10 C 0.5501(3) 0.4247(3) 0.5772(2) 0.0283(9) Uani 1 1 d . . . . .
C11 C 0.5335(3) 0.5110(3) 0.5864(2) 0.0269(9) Uani 1 1 d . . . . .
H11 H 0.580583 0.559182 0.613103 0.032 Uiso 1 1 calc R . . . .
O11 O 0.2314(3) 0.4912(3) 0.7631(2) 0.0617(12) Uani 1 1 d . . . . .
O12 O 0.3750(3) 0.5627(2) 0.80623(17) 0.0422(8) Uani 1 1 d . . . . .
C12 C 0.4465(3) 0.5270(3) 0.5559(2) 0.0268(9) Uani 1 1 d . . . . .
C13 C 0.3794(3) 0.4551(3) 0.5160(2) 0.0274(9) Uani 1 1 d . . . . .
H13 H 0.319996 0.465320 0.494883 0.033 Uiso 1 1 calc R . . . .
C14 C 0.3982(3) 0.3697(3) 0.5068(2) 0.0267(9) Uani 1 1 d . . . . .
C15 C 0.4837(3) 0.3504(3) 0.5376(2) 0.0273(9) Uani 1 1 d . . . . .
C16 C 0.4283(3) 0.6205(3) 0.5664(2) 0.0320(10) Uani 1 1 d . . . . .
C17 C 0.3134(4) 0.7093(4) 0.5407(4) 0.065(2) Uani 1 1 d . . . . .
H17A H 0.342483 0.738192 0.518600 0.097 Uiso 1 1 calc GR . . . .
H17B H 0.332846 0.745648 0.584529 0.097 Uiso 1 1 calc GR . . . .
H17C H 0.246839 0.703155 0.521757 0.097 Uiso 1 1 calc GR . . . .
C18 C 0.2706(3) 0.2598(3) 0.4779(2) 0.0263(8) Uani 1 1 d . . . . .
C19 C 0.1397(3) 0.1714(3) 0.4495(2) 0.0274(9) Uani 1 1 d . . . . .
C20 C 0.2300(3) 0.2192(3) 0.5480(2) 0.0269(9) Uani 1 1 d . . . . .
C21 C -0.0104(3) 0.0949(3) 0.4170(2) 0.0301(9) Uani 1 1 d . . . . .
C22 C -0.0687(3) 0.1488(3) 0.4368(2) 0.0339(10) Uani 1 1 d . . . . .
C23 C -0.1447(3) 0.1071(4) 0.4436(3) 0.0391(11) Uani 1 1 d . . . . .
H23 H -0.186172 0.142235 0.456990 0.047 Uiso 1 1 calc R . . . .
C24 C -0.1599(4) 0.0166(4) 0.4313(3) 0.0414(12) Uani 1 1 d . . . . .
H24 H -0.211622 -0.010314 0.436234 0.050 Uiso 1 1 calc R . . . .
C25 C -0.1002(4) -0.0359(4) 0.4118(3) 0.0437(12) Uani 1 1 d . . . . .
H25 H -0.110751 -0.098564 0.403684 0.052 Uiso 1 1 calc R . . . .
C26 C -0.0251(3) 0.0033(4) 0.4042(3) 0.0395(11) Uani 1 1 d . . . . .
H26 H 0.015703 -0.032142 0.390293 0.047 Uiso 1 1 calc R . . . .
C27 C 0.3150(3) 0.2790(3) 0.6554(2) 0.0286(9) Uani 1 1 d . . . . .
C28 C 0.2862(3) 0.3502(3) 0.6893(2) 0.0333(10) Uani 1 1 d . . . . .
H28 H 0.223264 0.355820 0.677136 0.040 Uiso 1 1 calc R . . . .
C29 C 0.3486(3) 0.4135(3) 0.7409(2) 0.0327(10) Uani 1 1 d . . . . .
C30 C 0.4409(3) 0.4046(3) 0.7599(2) 0.0307(9) Uani 1 1 d . . . . .
H30 H 0.484267 0.447645 0.795241 0.037 Uiso 1 1 calc R . . . .
C31 C 0.4678(3) 0.3317(3) 0.7261(2) 0.0287(9) Uani 1 1 d . . . . .
C32 C 0.4073(3) 0.2677(3) 0.6722(2) 0.0282(9) Uani 1 1 d . . . . .
C33 C 0.3111(4) 0.4914(4) 0.7712(2) 0.0407(12) Uani 1 1 d . . . . .
C34 C 0.3404(4) 0.6434(4) 0.8288(3) 0.0506(14) Uani 1 1 d . . . . .
H34A H 0.296964 0.656762 0.793531 0.076 Uiso 1 1 calc GR . . . .
H34B H 0.391237 0.692785 0.850962 0.076 Uiso 1 1 calc GR . . . .
H34C H 0.309537 0.635185 0.857189 0.076 Uiso 1 1 calc GR . . . .
C1A C 0.5855(4) 0.8795(4) 0.9661(2) 0.0411(11) Uani 1 1 d . . . . .
N1A N 0.6004(3) 0.9665(3) 0.9954(2) 0.0453(11) Uani 1 1 d . . . . .
I1A I 0.80147(3) 1.22959(3) 1.05006(2) 0.07029(15) Uani 1 1 d . . . . .
O1A O 0.5849(3) 0.8295(3) 1.00370(17) 0.0474(9) Uani 1 1 d . . . . .
O2A O 0.5624(3) 0.8655(2) 0.81440(17) 0.0464(9) Uani 1 1 d . . . . .
N2A N 0.5902(3) 0.9844(3) 0.8973(2) 0.0414(10) Uani 1 1 d . . . . .
C2A C 0.5995(4) 1.0139(4) 0.9571(2) 0.0416(12) Uani 1 1 d . . . . .
I2A I 1.07419(6) 0.52847(6) 0.90708(4) 0.1296(3) Uani 1 1 d . . . . .
O3A O 0.6550(3) 0.5794(2) 0.74753(16) 0.0412(8) Uani 1 1 d . . . . .
C3A C 0.5746(4) 0.8957(4) 0.8750(2) 0.0400(11) Uani 1 1 d . . . . .
N3A N 0.5702(3) 0.8388(3) 0.9060(2) 0.0421(10) Uani 1 1 d . . . . .
O4A O 0.7225(3) 0.5679(3) 0.94693(17) 0.0507(10) Uani 1 1 d . . . . .
N4A N 0.7641(3) 0.5028(3) 0.78496(19) 0.0365(9) Uani 1 1 d . . . . .
C4A C 0.6134(4) 1.1623(4) 0.9510(3) 0.0472(13) Uani 1 1 d . . . . .
O5A O 0.6120(3) 1.1029(3) 0.98536(18) 0.0515(10) Uani 1 1 d . . . . .
N5A N 0.7961(3) 0.4935(3) 0.8876(2) 0.0421(10) Uani 1 1 d . . . . .
C5A C 0.6896(4) 1.2259(4) 0.9714(3) 0.0488(13) Uani 1 1 d . . . . .
O6A O 0.6965(3) 0.7672(3) 0.8187(2) 0.0526(10) Uani 1 1 d . . . . .
H6AA H 0.728990 0.734620 0.836138 0.079 Uiso 1 1 calc GR . . . .
N6A N 0.6749(3) 0.5692(3) 0.84524(19) 0.0400(10) Uani 1 1 d . . . . .
C6A C 0.6915(5) 1.2904(4) 0.9420(3) 0.0601(17) Uani 1 1 d . . . . .
H6AB H 0.744375 1.333718 0.956249 0.072 Uiso 1 1 calc R . . . .
C7A C 0.6170(6) 1.2913(5) 0.8926(3) 0.0637(18) Uani 1 1 d . . . . .
H7A H 0.618392 1.334014 0.871503 0.076 Uiso 1 1 calc R . . . .
O7A O 0.2718(3) 0.6593(3) 0.6712(2) 0.0639(12) Uani 1 1 d . . . . .
O8A O 0.3164(3) 0.5275(3) 0.64072(18) 0.0475(9) Uani 1 1 d . . . . .
C8A C 0.5388(6) 1.2285(5) 0.8736(3) 0.0631(18) Uani 1 1 d . . . . .
H8A H 0.486425 1.230357 0.840220 0.076 Uiso 1 1 calc R . . . .
C9A C 0.5358(5) 1.1643(4) 0.9021(3) 0.0535(15) Uani 1 1 d . . . . .
H9A H 0.482206 1.122176 0.888743 0.064 Uiso 1 1 calc R . . . .
O9A O 0.8713(3) 0.4250(3) 0.82376(17) 0.0441(9) Uani 1 1 d . . . . .
O10A O 0.7292(3) 0.7577(3) 0.9797(2) 0.0552(10) Uani 1 1 d . . . . .
H10A H 0.764294 0.729727 0.963919 0.083 Uiso 1 1 calc GR . . . .
C10A C 0.5392(4) 0.7727(4) 0.7836(2) 0.0407(11) Uani 1 1 d . . . . .
O11A O 0.3395(4) 0.5663(4) 0.9465(3) 0.0756(15) Uani 1 1 d . . . . .
C11A C 0.4508(4) 0.7381(4) 0.7478(2) 0.0422(12) Uani 1 1 d . . . . .
H11A H 0.404622 0.774985 0.745795 0.051 Uiso 1 1 calc R . . . .
O12A O 0.4039(4) 0.4501(3) 0.9104(2) 0.0713(14) Uani 1 1 d . . . . .
C12A C 0.4284(4) 0.6472(4) 0.7138(2) 0.0413(12) Uani 1 1 d . . . . .
C13A C 0.4973(4) 0.5945(4) 0.7172(2) 0.0376(11) Uani 1 1 d . . . . .
H13A H 0.482727 0.532530 0.695439 0.045 Uiso 1 1 calc R . . . .
C14A C 0.5867(4) 0.6323(3) 0.7523(2) 0.0371(11) Uani 1 1 d . . . . .
C15A C 0.6112(4) 0.7230(4) 0.7869(2) 0.0407(12) Uani 1 1 d . . . . .
C16A C 0.3312(4) 0.6136(4) 0.6737(2) 0.0444(12) Uani 1 1 d . . . . .
C17A C 0.2246(4) 0.4926(5) 0.5975(3) 0.0536(15) Uani 1 1 d . . . . .
H17D H 0.206300 0.529142 0.569770 0.080 Uiso 1 1 calc GR . . . .
H17E H 0.182717 0.493728 0.620620 0.080 Uiso 1 1 calc GR . . . .
H17F H 0.222331 0.431112 0.572782 0.080 Uiso 1 1 calc GR . . . .
C18A C 0.6994(4) 0.5491(3) 0.7950(2) 0.0350(10) Uani 1 1 d . . . . .
C19A C 0.8078(4) 0.4762(4) 0.8333(2) 0.0408(11) Uani 1 1 d . . . . .
C20A C 0.7313(4) 0.5426(4) 0.8906(2) 0.0413(12) Uani 1 1 d . . . . .
C21A C 0.9115(4) 0.3832(4) 0.8692(3) 0.0483(14) Uani 1 1 d . . . . .
C22A C 0.9990(5) 0.4175(5) 0.9113(4) 0.073(2) Uani 1 1 d . . . . .
C23A C 1.0381(6) 0.3723(8) 0.9542(4) 0.101(3) Uani 1 1 d . . . . .
H23A H 1.098399 0.393778 0.983178 0.121 Uiso 1 1 calc R . . . .
C24A C 0.9907(7) 0.2982(7) 0.9545(4) 0.090(3) Uani 1 1 d . . . . .
H24A H 1.017388 0.269673 0.984714 0.108 Uiso 1 1 calc R . . . .
C25A C 0.9040(6) 0.2639(6) 0.9114(4) 0.074(2) Uani 1 1 d . . . . .
H25A H 0.871770 0.211060 0.911076 0.089 Uiso 1 1 calc R . . . .
C26A C 0.8649(4) 0.3072(5) 0.8690(3) 0.0538(15) Uani 1 1 d . . . . .
H26A H 0.805275 0.284218 0.839376 0.065 Uiso 1 1 calc R . . . .
C27A C 0.6462(4) 0.6086(4) 0.9513(2) 0.0462(13) Uani 1 1 d . . . . .
C28A C 0.5675(5) 0.5538(4) 0.9415(2) 0.0489(14) Uani 1 1 d . . . . .
H28A H 0.564653 0.490909 0.928545 0.059 Uiso 1 1 calc R . . . .
C29A C 0.4930(5) 0.5907(4) 0.9506(3) 0.0508(14) Uani 1 1 d . . . . .
C30A C 0.4994(4) 0.6838(4) 0.9710(2) 0.0481(13) Uani 1 1 d . . . . .
H30A H 0.449614 0.710369 0.978841 0.058 Uiso 1 1 calc R . . . .
C31A C 0.5784(4) 0.7362(4) 0.9795(2) 0.0446(13) Uani 1 1 d . . . . .
C32A C 0.6539(4) 0.7008(4) 0.9694(2) 0.0450(13) Uani 1 1 d . . . . .
C33A C 0.4047(6) 0.5352(5) 0.9362(3) 0.0636(19) Uani 1 1 d . . . . .
C34A C 0.3154(9) 0.3946(8) 0.8933(5) 0.118(4) Uani 1 1 d . . . . .
H34D H 0.284211 0.421743 0.921851 0.177 Uiso 1 1 calc GR . . . .
H34E H 0.325436 0.334981 0.895907 0.177 Uiso 1 1 calc GR . . . .
H34F H 0.277529 0.390217 0.850593 0.177 Uiso 1 1 calc GR . . . .
N9 N 1.0034(12) 1.0017(12) 0.9962(8) 0.079(3) Uani 0.5 1 d D U . A -1
C51 C 0.9754(18) 1.0577(14) 1.0478(11) 0.119(6) Uani 0.5 1 d D U . A -1
H51A H 0.938161 1.101005 1.032810 0.142 Uiso 0.5 1 calc R . . A -1
H51B H 1.030654 1.091535 1.083214 0.142 Uiso 0.5 1 calc R . . A -1
C52 C 0.920(3) 1.000(2) 1.0700(17) 0.163(12) Uani 0.5 1 d D U . A -1
H52A H 0.941966 0.942115 1.066244 0.245 Uiso 0.5 1 calc GR . . A -1
H52B H 0.855532 0.990495 1.044337 0.245 Uiso 0.5 1 calc GR . . A -1
H52C H 0.928195 1.029595 1.113597 0.245 Uiso 0.5 1 calc GR . . A -1
C53 C 1.0815(13) 0.9574(13) 1.0249(10) 0.096(5) Uani 0.5 1 d D U . A -1
H53A H 1.113061 0.935979 0.994933 0.115 Uiso 0.5 1 calc R . . A -1
H53B H 1.056917 0.904880 1.033143 0.115 Uiso 0.5 1 calc R . . A -1
C54 C 1.151(2) 1.020(2) 1.0863(14) 0.144(14) Uani 0.5 1 d D U . A -1
H54A H 1.182847 1.067549 1.077430 0.216 Uiso 0.5 1 calc GR . . A -1
H54B H 1.195918 0.986597 1.105950 0.216 Uiso 0.5 1 calc GR . . A -1
H54C H 1.119284 1.047068 1.114442 0.216 Uiso 0.5 1 calc GR . . A -1
C55 C 1.0360(15) 1.0794(13) 0.9790(10) 0.104(5) Uani 0.5 1 d D U . A -1
H55A H 1.076772 1.124831 1.017555 0.125 Uiso 0.5 1 calc R . . A -1
H55B H 0.982503 1.106456 0.960765 0.125 Uiso 0.5 1 calc R . . A -1
C56 C 1.087(2) 1.056(2) 0.9332(14) 0.141(10) Uani 0.5 1 d D U . A -1
H56A H 1.060845 1.081066 0.899080 0.212 Uiso 0.5 1 calc GR . . A -1
H56B H 1.081028 0.991514 0.916409 0.212 Uiso 0.5 1 calc GR . . A -1
H56C H 1.151678 1.081744 0.954742 0.212 Uiso 0.5 1 calc GR . . A -1
C57 C 0.9228(11) 0.9393(11) 0.9446(9) 0.087(5) Uani 0.5 1 d D U . A -1
H57A H 0.912819 0.885726 0.956897 0.105 Uiso 0.5 1 calc R . . A -1
H57B H 0.939750 0.919865 0.906981 0.105 Uiso 0.5 1 calc R . . A -1
C58 C 0.8312(12) 0.9746(18) 0.9264(11) 0.082(6) Uani 0.5 1 d D U . A -1
H58A H 0.792353 0.938467 0.884314 0.124 Uiso 0.5 1 calc GR . . A -1
H58B H 0.842421 1.036681 0.927586 0.124 Uiso 0.5 1 calc GR . . A -1
H58C H 0.800554 0.971012 0.955857 0.124 Uiso 0.5 1 calc GR . . A -1
N8 N -0.0785(3) 0.6115(4) 0.6935(3) 0.0534(13) Uani 1 1 d . . . . .
C35 C -0.1121(5) 0.5119(5) 0.6728(4) 0.0659(18) Uani 1 1 d . . . . .
H35A H -0.165060 0.502582 0.685707 0.079 Uiso 1 1 calc R . . . .
H35B H -0.063080 0.483215 0.694892 0.079 Uiso 1 1 calc R . . . .
C36 C -0.1403(6) 0.4652(6) 0.6025(4) 0.076(2) Uani 1 1 d . . . . .
H36A H -0.193722 0.488045 0.580337 0.114 Uiso 1 1 calc GR . . . .
H36B H -0.155677 0.400956 0.593840 0.114 Uiso 1 1 calc GR . . . .
H36C H -0.089697 0.476939 0.588615 0.114 Uiso 1 1 calc GR . . . .
C37 C -0.1497(5) 0.6602(5) 0.6618(3) 0.0626(18) Uani 1 1 d . . . . .
H37A H -0.122464 0.723338 0.673638 0.075 Uiso 1 1 calc R . . . .
H37B H -0.166070 0.634562 0.616241 0.075 Uiso 1 1 calc R . . . .
C38 C -0.2352(5) 0.6571(6) 0.6770(4) 0.070(2) Uani 1 1 d . . . . .
H38A H -0.282093 0.679145 0.648444 0.105 Uiso 1 1 calc GR . . . .
H38B H -0.222513 0.694573 0.719921 0.105 Uiso 1 1 calc GR . . . .
H38C H -0.257011 0.595589 0.672626 0.105 Uiso 1 1 calc GR . . . .
C39 C -0.0553(5) 0.6423(6) 0.7632(3) 0.071(2) Uani 1 1 d . . . . .
H39A H -0.007844 0.609049 0.781662 0.085 Uiso 1 1 calc R . . . .
H39B H -0.110399 0.626311 0.772203 0.085 Uiso 1 1 calc R . . . .
C40 C -0.0205(8) 0.7440(8) 0.7964(5) 0.117(4) Uani 1 1 d . . . . .
H40A H -0.056533 0.777983 0.771208 0.176 Uiso 1 1 calc GR . . . .
H40B H 0.043993 0.757026 0.801449 0.176 Uiso 1 1 calc GR . . . .
H40C H -0.026959 0.760789 0.837401 0.176 Uiso 1 1 calc GR . . . .
C41 C 0.0042(5) 0.6299(6) 0.6757(4) 0.074(2) Uani 1 1 d . . . . .
H41A H -0.013621 0.606740 0.629873 0.089 Uiso 1 1 calc R . . . .
H41B H 0.022671 0.695170 0.688300 0.089 Uiso 1 1 calc R . . . .
C42 C 0.0837(6) 0.5900(10) 0.7043(7) 0.133(5) Uani 1 1 d . . . . .
H42A H 0.067065 0.525122 0.690553 0.199 Uiso 1 1 calc GR . . . .
H42B H 0.102315 0.612879 0.749701 0.199 Uiso 1 1 calc GR . . . .
H42C H 0.134422 0.605592 0.691459 0.199 Uiso 1 1 calc GR . . . .
N7 N 0.5582(3) -0.0150(3) 0.68535(19) 0.0348(9) Uani 1 1 d . . . . .
C43 C 0.6048(4) -0.0975(4) 0.6866(3) 0.0433(12) Uani 1 1 d . . . . .
H43A H 0.627893 -0.099263 0.729984 0.052 Uiso 1 1 calc R . . . .
H43B H 0.558492 -0.151154 0.661483 0.052 Uiso 1 1 calc R . . . .
C44 C 0.6828(5) -0.1022(5) 0.6624(3) 0.0590(16) Uani 1 1 d . . . . .
H44A H 0.660326 -0.103896 0.618692 0.089 Uiso 1 1 calc GR . . . .
H44B H 0.709458 -0.156122 0.665854 0.089 Uiso 1 1 calc GR . . . .
H44C H 0.729490 -0.049679 0.686995 0.089 Uiso 1 1 calc GR . . . .
C45 C 0.6255(4) 0.0699(4) 0.7245(3) 0.0446(12) Uani 1 1 d . . . . .
H45A H 0.592151 0.121376 0.723866 0.054 Uiso 1 1 calc R . . . .
H45B H 0.671569 0.075507 0.704832 0.054 Uiso 1 1 calc R . . . .
C46 C 0.6751(5) 0.0753(5) 0.7920(3) 0.0632(18) Uani 1 1 d . . . . .
H46A H 0.716410 0.030716 0.793603 0.095 Uiso 1 1 calc GR . . . .
H46B H 0.630435 0.063650 0.810892 0.095 Uiso 1 1 calc GR . . . .
H46C H 0.710543 0.134820 0.814988 0.095 Uiso 1 1 calc GR . . . .
C47 C 0.5216(4) -0.0086(4) 0.6197(3) 0.0412(11) Uani 1 1 d . . . . .
H47A H 0.496001 0.047603 0.621288 0.049 Uiso 1 1 calc R . . . .
H47B H 0.573333 -0.005188 0.604633 0.049 Uiso 1 1 calc R . . . .
C48 C 0.4494(4) -0.0842(4) 0.5732(3) 0.0524(14) Uani 1 1 d . . . . .
H48A H 0.435359 -0.078161 0.531494 0.079 Uiso 1 1 calc GR . . . .
H48B H 0.394093 -0.083014 0.584043 0.079 Uiso 1 1 calc GR . . . .
H48C H 0.471813 -0.140882 0.573666 0.079 Uiso 1 1 calc GR . . . .
C49 C 0.4819(4) -0.0238(4) 0.7110(3) 0.0472(13) Uani 1 1 d . . . . .
H49A H 0.442082 -0.081667 0.686362 0.057 Uiso 1 1 calc R . . . .
H49B H 0.509336 -0.024705 0.754387 0.057 Uiso 1 1 calc R . . . .
C50 C 0.4231(5) 0.0491(5) 0.7104(3) 0.0607(17) Uani 1 1 d . . . . .
H50A H 0.391871 0.048086 0.667377 0.091 Uiso 1 1 calc GR . . . .
H50B H 0.461642 0.107012 0.734267 0.091 Uiso 1 1 calc GR . . . .
H50C H 0.377682 0.039524 0.729228 0.091 Uiso 1 1 calc GR . . . .
O13 O 0.3326(5) -0.0917(5) 0.7731(3) 0.107(2) Uani 1 1 d D U . . .
O14 O 0.1685(6) -0.1019(7) 0.7989(4) 0.145(3) Uani 1 1 d D U . . .
C59 C 0.2451(6) -0.1133(8) 0.7234(5) 0.106(3) Uani 1 1 d D U . . .
H59A H 0.250510 -0.157995 0.686896 0.128 Uiso 1 1 calc R . . . .
H59B H 0.231185 -0.058960 0.711482 0.128 Uiso 1 1 calc R . . . .
C60 C 0.1665(12) -0.1482(12) 0.7368(7) 0.193(7) Uani 1 1 d D U . . .
H60A H 0.109016 -0.142200 0.705967 0.231 Uiso 1 1 calc R . . . .
H60B H 0.166845 -0.212319 0.732147 0.231 Uiso 1 1 calc R . . . .
C61 C 0.2553(8) -0.0920(13) 0.8478(7) 0.172(6) Uani 1 1 d D U . . .
H61A H 0.263419 -0.150439 0.854738 0.206 Uiso 1 1 calc R . . . .
H61B H 0.253540 -0.050213 0.886708 0.206 Uiso 1 1 calc R . . . .
C62 C 0.3350(9) -0.0594(10) 0.8352(5) 0.134(4) Uani 1 1 d D U . . .
H62A H 0.342029 0.006401 0.847332 0.160 Uiso 1 1 calc R . . . .
H62B H 0.390174 -0.075188 0.862446 0.160 Uiso 1 1 calc R . . . .
Cl2 Cl 0.38056(8) 0.09729(8) 0.50688(6) 0.0369(3) Uani 1 1 d . . . . .
Cl1 Cl 0.85559(11) 0.71684(11) 0.90177(7) 0.0559(4) Uani 1 1 d . . . . .
Cl3 Cl 0.000000 0.500000 0.500000 0.0574(5) Uani 1 2 d S T P . .

loop_
_atom_site_aniso_label
_atom_site_aniso_U_11
_atom_site_aniso_U_22
_atom_site_aniso_U_33
_atom_site_aniso_U_23
_atom_site_aniso_U_13
_atom_site_aniso_U_12
I1 0.03184(17) 0.0419(2) 0.04228(18) 0.00236(14) 0.01339(14) -0.00662(13)
C1 0.024(2) 0.027(2) 0.026(2) 0.0031(17) 0.0045(16) -0.0039(17)
O1 0.0241(15) 0.0428(19) 0.0294(15) 0.0128(14) 0.0081(12) 0.0040(13)
N1 0.0252(18) 0.029(2) 0.0323(19) 0.0088(16) 0.0081(15) 0.0018(15)
N2 0.0249(17) 0.0265(19) 0.0331(19) 0.0074(15) 0.0101(15) 0.0013(15)
I2 0.04216(19) 0.03041(18) 0.0575(2) 0.01606(15) 0.02212(16) 0.00429(14)
O2 0.0234(14) 0.0327(17) 0.0395(17) 0.0162(14) 0.0117(13) 0.0016(13)
C2 0.023(2) 0.025(2) 0.032(2) 0.0026(18) 0.0052(17) 0.0023(17)
O3 0.0292(16) 0.0302(17) 0.0301(15) 0.0073(13) 0.0119(13) -0.0067(13)
N3 0.0247(17) 0.0266(19) 0.0301(18) 0.0071(15) 0.0092(15) 0.0006(14)
C3 0.026(2) 0.021(2) 0.030(2) 0.0045(17) 0.0061(17) -0.0030(16)
O4 0.0271(15) 0.0343(18) 0.0280(15) 0.0107(13) 0.0068(12) -0.0078(13)
N4 0.0272(18) 0.0255(19) 0.0305(18) 0.0071(15) 0.0103(15) -0.0014(15)
C4 0.026(2) 0.030(2) 0.042(3) 0.012(2) 0.0119(19) 0.0078(18)
O5 0.0277(16) 0.0351(18) 0.0408(18) 0.0138(15) 0.0126(14) 0.0094(14)
N5 0.0222(17) 0.0269(19) 0.0318(18) 0.0084(15) 0.0080(15) -0.0024(14)
C5 0.023(2) 0.031(2) 0.043(3) 0.008(2) 0.0093(19) 0.0003(18)
N6 0.0246(17) 0.0251(19) 0.0295(18) 0.0057(15) 0.0095(15) -0.0010(14)
C6 0.029(2) 0.046(3) 0.046(3) 0.008(2) 0.014(2) 0.003(2)
O6 0.0333(17) 0.0246(16) 0.0451(19) 0.0097(14) 0.0154(15) 0.0007(13)
O7 0.045(2) 0.0258(18) 0.0446(19) 0.0060(15) 0.0153(16) 0.0001(15)
C7 0.027(2) 0.048(3) 0.061(3) 0.010(3) 0.019(2) 0.001(2)
C8 0.028(2) 0.040(3) 0.065(4) 0.006(3) 0.013(2) -0.005(2)
O8 0.0337(18) 0.0298(19) 0.076(3) 0.0158(18) 0.0204(19) 0.0084(15)
C9 0.029(2) 0.034(3) 0.049(3) 0.003(2) 0.011(2) 0.004(2)
O9 0.0271(15) 0.0362(18) 0.0297(16) 0.0062(14) 0.0071(13) -0.0069(13)
O10 0.0361(17) 0.0324(18) 0.0316(16) 0.0062(14) 0.0106(14) 0.0047(14)
C10 0.023(2) 0.032(2) 0.032(2) 0.0133(18) 0.0106(17) 0.0004(17)
C11 0.026(2) 0.026(2) 0.027(2) 0.0064(17) 0.0113(17) -0.0025(17)
O11 0.036(2) 0.059(3) 0.080(3) -0.004(2) 0.031(2) 0.0060(19)
O12 0.044(2) 0.039(2) 0.0387(18) 0.0014(15) 0.0175(16) 0.0026(16)
C12 0.027(2) 0.025(2) 0.032(2) 0.0102(17) 0.0134(17) 0.0028(17)
C13 0.0226(19) 0.031(2) 0.030(2) 0.0106(18) 0.0107(17) 0.0008(17)
C14 0.026(2) 0.026(2) 0.031(2) 0.0107(17) 0.0132(17) -0.0036(17)
C15 0.028(2) 0.024(2) 0.033(2) 0.0099(17) 0.0143(18) 0.0003(17)
C16 0.035(2) 0.030(2) 0.039(2) 0.011(2) 0.021(2) 0.007(2)
C17 0.043(3) 0.036(3) 0.123(6) 0.031(4) 0.033(4) 0.019(3)
C18 0.025(2) 0.023(2) 0.031(2) 0.0088(17) 0.0107(17) 0.0008(16)
C19 0.024(2) 0.023(2) 0.033(2) 0.0072(17) 0.0086(17) 0.0008(16)
C20 0.028(2) 0.024(2) 0.030(2) 0.0073(17) 0.0129(17) 0.0032(17)
C21 0.0201(19) 0.034(2) 0.032(2) 0.0082(19) 0.0055(17) -0.0057(17)
C22 0.030(2) 0.030(2) 0.038(2) 0.010(2) 0.0091(19) -0.0004(19)
C23 0.032(2) 0.039(3) 0.047(3) 0.013(2) 0.016(2) 0.004(2)
C24 0.034(2) 0.042(3) 0.046(3) 0.012(2) 0.013(2) -0.009(2)
C25 0.042(3) 0.032(3) 0.054(3) 0.008(2) 0.019(2) -0.009(2)
C26 0.034(2) 0.034(3) 0.048(3) 0.008(2) 0.014(2) -0.003(2)
C27 0.024(2) 0.033(2) 0.027(2) 0.0073(18) 0.0087(17) -0.0055(17)
C28 0.024(2) 0.041(3) 0.038(2) 0.012(2) 0.0152(19) 0.0004(19)
C29 0.031(2) 0.036(3) 0.032(2) 0.0062(19) 0.0158(19) -0.0012(19)
C30 0.027(2) 0.036(3) 0.029(2) 0.0083(19) 0.0117(17) -0.0009(18)
C31 0.025(2) 0.034(2) 0.026(2) 0.0092(18) 0.0083(17) 0.0017(18)
C32 0.028(2) 0.030(2) 0.027(2) 0.0091(18) 0.0109(17) -0.0007(18)
C33 0.038(3) 0.044(3) 0.039(3) 0.004(2) 0.020(2) 0.000(2)
C34 0.059(4) 0.045(3) 0.045(3) 0.004(2) 0.023(3) 0.012(3)
C1A 0.045(3) 0.045(3) 0.035(2) 0.010(2) 0.017(2) 0.008(2)
N1A 0.053(3) 0.043(3) 0.037(2) 0.003(2) 0.020(2) 0.006(2)
I1A 0.0596(3) 0.0600(3) 0.0724(3) 0.0117(2) 0.0058(2) 0.0078(2)
O1A 0.068(3) 0.042(2) 0.0346(18) 0.0091(16) 0.0238(18) 0.0119(19)
O2A 0.069(3) 0.034(2) 0.0334(18) 0.0066(15) 0.0172(18) 0.0075(18)
N2A 0.047(2) 0.037(2) 0.035(2) 0.0051(18) 0.0133(19) 0.0042(19)
C2A 0.042(3) 0.041(3) 0.037(3) 0.005(2) 0.014(2) 0.006(2)
I2A 0.0973(5) 0.1151(6) 0.1217(6) 0.0264(5) -0.0142(4) -0.0536(5)
O3A 0.053(2) 0.041(2) 0.0307(17) 0.0129(15) 0.0151(16) 0.0107(17)
C3A 0.046(3) 0.039(3) 0.032(2) 0.006(2) 0.015(2) 0.006(2)
N3A 0.052(3) 0.039(2) 0.033(2) 0.0078(18) 0.0152(19) 0.006(2)
O4A 0.062(3) 0.063(3) 0.0334(18) 0.0174(18) 0.0199(18) 0.024(2)
N4A 0.042(2) 0.031(2) 0.033(2) 0.0058(17) 0.0117(18) -0.0003(18)
C4A 0.060(4) 0.040(3) 0.039(3) 0.002(2) 0.023(3) 0.009(3)
O5A 0.068(3) 0.038(2) 0.042(2) 0.0021(17) 0.020(2) 0.0045(19)
N5A 0.044(2) 0.045(3) 0.032(2) 0.0081(19) 0.0104(19) 0.011(2)
C5A 0.052(3) 0.040(3) 0.047(3) 0.003(2) 0.017(3) 0.010(3)
O6A 0.056(2) 0.044(2) 0.047(2) 0.0112(18) 0.0071(19) 0.0001(19)
N6A 0.049(2) 0.041(2) 0.031(2) 0.0102(18) 0.0140(19) 0.008(2)
C6A 0.076(5) 0.042(3) 0.060(4) 0.007(3) 0.028(3) 0.003(3)
C7A 0.097(6) 0.047(4) 0.047(3) 0.011(3) 0.026(4) 0.020(4)
O7A 0.049(2) 0.060(3) 0.074(3) 0.003(2) 0.024(2) 0.013(2)
O8A 0.049(2) 0.046(2) 0.043(2) 0.0079(17) 0.0161(18) 0.0022(18)
C8A 0.080(5) 0.055(4) 0.047(3) 0.008(3) 0.016(3) 0.023(4)
C9A 0.056(4) 0.050(4) 0.043(3) -0.002(3) 0.016(3) 0.005(3)
O9A 0.046(2) 0.042(2) 0.041(2) 0.0076(16) 0.0157(17) 0.0095(17)
O10A 0.058(3) 0.058(3) 0.047(2) 0.010(2) 0.022(2) 0.005(2)
C10A 0.055(3) 0.035(3) 0.033(2) 0.008(2) 0.019(2) 0.008(2)
O11A 0.080(4) 0.077(4) 0.074(3) 0.015(3) 0.043(3) -0.005(3)
C11A 0.055(3) 0.043(3) 0.031(2) 0.012(2) 0.018(2) 0.011(2)
O12A 0.092(4) 0.056(3) 0.064(3) 0.019(2) 0.026(3) -0.007(3)
C12A 0.050(3) 0.047(3) 0.029(2) 0.009(2) 0.018(2) 0.007(2)
C13A 0.047(3) 0.037(3) 0.029(2) 0.008(2) 0.016(2) 0.002(2)
C14A 0.052(3) 0.035(3) 0.028(2) 0.010(2) 0.018(2) 0.011(2)
C15A 0.053(3) 0.039(3) 0.027(2) 0.009(2) 0.010(2) 0.003(2)
C16A 0.046(3) 0.052(3) 0.036(3) 0.008(2) 0.020(2) 0.003(3)
C17A 0.045(3) 0.057(4) 0.054(3) 0.010(3) 0.018(3) 0.000(3)
C18A 0.042(3) 0.030(2) 0.028(2) 0.0053(18) 0.010(2) -0.001(2)
C19A 0.042(3) 0.033(3) 0.041(3) 0.003(2) 0.013(2) -0.001(2)
C20A 0.050(3) 0.040(3) 0.031(2) 0.008(2) 0.015(2) 0.005(2)
C21A 0.040(3) 0.051(3) 0.041(3) 0.003(2) 0.006(2) 0.010(3)
C22A 0.051(4) 0.065(5) 0.070(5) 0.009(4) -0.009(3) -0.006(3)
C23A 0.054(5) 0.114(8) 0.087(6) 0.022(6) -0.028(4) 0.008(5)
C24A 0.084(6) 0.092(7) 0.072(5) 0.035(5) -0.010(4) 0.021(5)
C25A 0.083(5) 0.067(5) 0.060(4) 0.025(4) 0.004(4) 0.014(4)
C26A 0.046(3) 0.061(4) 0.045(3) 0.017(3) 0.004(3) 0.008(3)
C27A 0.059(3) 0.057(4) 0.030(2) 0.017(2) 0.021(2) 0.019(3)
C28A 0.074(4) 0.045(3) 0.034(3) 0.016(2) 0.022(3) 0.012(3)
C29A 0.066(4) 0.056(4) 0.036(3) 0.014(3) 0.025(3) 0.004(3)
C30A 0.055(3) 0.058(4) 0.035(3) 0.012(2) 0.022(2) 0.010(3)
C31A 0.062(4) 0.045(3) 0.030(2) 0.011(2) 0.021(2) 0.012(3)
C32A 0.053(3) 0.051(3) 0.032(2) 0.012(2) 0.017(2) 0.007(3)
C33A 0.082(5) 0.068(5) 0.043(3) 0.022(3) 0.023(3) -0.010(4)
C34A 0.150(11) 0.105(8) 0.089(7) 0.022(6) 0.042(7) -0.032(8)
N9 0.086(5) 0.062(5) 0.079(5) 0.014(4) 0.020(4) 0.024(4)
C51 0.117(9) 0.118(9) 0.111(9) 0.015(7) 0.043(7) 0.033(8)
C52 0.160(18) 0.156(18) 0.157(18) 0.040(14) 0.041(14) 0.028(15)
C53 0.092(8) 0.092(8) 0.108(8) 0.040(7) 0.033(7) 0.022(7)
C54 0.121(18) 0.153(19) 0.143(19) 0.061(14) 0.014(13) 0.013(15)
C55 0.105(9) 0.084(8) 0.105(8) 0.039(7) 0.008(7) 0.003(7)
C56 0.156(17) 0.124(15) 0.137(15) 0.062(13) 0.028(13) -0.017(13)
C57 0.086(8) 0.070(7) 0.092(8) 0.012(6) 0.026(6) 0.004(6)
C58 0.055(9) 0.110(13) 0.082(10) 0.039(9) 0.016(8) 0.012(8)
N8 0.037(2) 0.066(3) 0.062(3) 0.036(3) 0.011(2) 0.002(2)
C35 0.056(4) 0.067(5) 0.085(5) 0.037(4) 0.027(4) 0.004(3)
C36 0.069(5) 0.069(5) 0.089(6) 0.017(4) 0.036(4) -0.001(4)
C37 0.056(4) 0.067(4) 0.065(4) 0.038(4) 0.008(3) 0.001(3)
C38 0.044(3) 0.078(5) 0.089(5) 0.042(4) 0.012(3) 0.004(3)
C39 0.053(4) 0.098(6) 0.058(4) 0.033(4) 0.011(3) -0.007(4)
C40 0.095(7) 0.139(10) 0.085(7) 0.007(6) 0.018(6) -0.033(7)
C41 0.053(4) 0.090(6) 0.086(5) 0.037(5) 0.028(4) -0.007(4)
C42 0.056(5) 0.191(13) 0.200(14) 0.108(11) 0.066(7) 0.045(7)
N7 0.038(2) 0.029(2) 0.039(2) 0.0115(17) 0.0151(18) 0.0024(17)
C43 0.055(3) 0.031(3) 0.044(3) 0.013(2) 0.016(2) 0.012(2)
C44 0.066(4) 0.056(4) 0.063(4) 0.020(3) 0.029(3) 0.025(3)
C45 0.050(3) 0.033(3) 0.047(3) 0.006(2) 0.017(3) -0.002(2)
C46 0.070(4) 0.056(4) 0.045(3) -0.001(3) 0.013(3) -0.002(3)
C47 0.045(3) 0.037(3) 0.046(3) 0.019(2) 0.016(2) 0.006(2)
C48 0.049(3) 0.048(3) 0.053(3) 0.011(3) 0.013(3) 0.005(3)
C49 0.047(3) 0.051(3) 0.059(3) 0.029(3) 0.028(3) 0.009(3)
C50 0.061(4) 0.072(5) 0.071(4) 0.035(4) 0.040(4) 0.023(3)
O13 0.090(4) 0.127(5) 0.118(5) 0.049(4) 0.045(4) 0.018(4)
O14 0.109(5) 0.200(7) 0.112(5) 0.021(5) 0.051(5) -0.012(5)
C59 0.097(6) 0.127(7) 0.090(6) 0.026(5) 0.032(5) 0.021(5)
C60 0.191(11) 0.211(11) 0.171(10) 0.047(8) 0.073(8) -0.004(8)
C61 0.173(10) 0.199(10) 0.139(9) 0.057(8) 0.050(8) -0.014(8)
C62 0.114(7) 0.159(9) 0.111(7) 0.014(6) 0.038(6) 0.035(7)
Cl2 0.0402(6) 0.0268(6) 0.0380(6) 0.0042(5) 0.0120(5) 0.0002(5)
Cl1 0.0478(8) 0.0541(9) 0.0537(8) 0.0124(7) 0.0064(6) 0.0006(6)
Cl3 0.0475(11) 0.0326(10) 0.0884(16) 0.0198(10) 0.0185(11) 0.0016(8)

loop_
_atom_type_symbol
_atom_type_description
_atom_type_scat_dispersion_real
_atom_type_scat_dispersion_imag
_atom_type_scat_source
C C 0.0033 0.0016 'International Tables Vol C Tables 4.2.6.8 and 6.1.1.4'
H H 0.0000 0.0000 'International Tables Vol C Tables 4.2.6.8 and 6.1.1.4'
Cl Cl 0.1484 0.1585 'International Tables Vol C Tables 4.2.6.8 and 6.1.1.4'
I I -0.4742 1.8119 'International Tables Vol C Tables 4.2.6.8 and 6.1.1.4'
N N 0.0061 0.0033 'International Tables Vol C Tables 4.2.6.8 and 6.1.1.4'
O O 0.0106 0.0060 'International Tables Vol C Tables 4.2.6.8 and 6.1.1.4'

loop_
_geom_angle_atom_site_label_1
_geom_angle_atom_site_label_2
_geom_angle_atom_site_label_3
_geom_angle
N1 C1 O1 113.5(4)
N3 C1 O1 118.9(4)
N3 C1 N1 127.6(4)
C1 O1 C31 118.4(3)
C2 N1 C1 112.0(4)
C2 N2 C3 112.4(4)
C3 O2 C10 116.9(3)
N1 C2 O5 112.8(4)
N2 C2 N1 128.1(4)
N2 C2 O5 119.2(4)
C18 O3 C14 118.0(3)
C3 N3 C1 112.4(4)
N2 C3 O2 113.9(4)
N3 C3 N2 127.6(4)
N3 C3 O2 118.4(4)
C20 O4 C27 117.7(3)
C18 N4 C19 111.7(4)
C5 C4 O5 120.6(4)
C5 C4 C9 121.4(5)
C9 C4 O5 117.7(4)
C2 O5 C4 118.5(4)
C19 N5 C20 112.4(4)
C4 C5 I1 122.0(3)
C4 C5 C6 119.2(4)
C6 C5 I1 118.7(4)
C20 N6 C18 111.8(4)
C5 C6 H6 120.1
C7 C6 C5 119.7(5)
C7 C6 H6 120.1
C15 O6 H6A 109.5
C6 C7 H7 119.7
C8 C7 C6 120.7(5)
C8 C7 H7 119.7
C7 C8 H8 120.0
C7 C8 C9 119.9(5)
C9 C8 H8 120.0
C16 O8 C17 116.4(4)
C4 C9 C8 118.9(5)
C4 C9 H9 120.5
C8 C9 H9 120.5
C19 O9 C21 118.7(3)
C32 O10 H10 109.5
O2 C10 C15 117.1(4)
C11 C10 O2 119.4(4)
C11 C10 C15 123.3(4)
C10 C11 H11 120.4
C10 C11 C12 119.1(4)
C12 C11 H11 120.4
C33 O12 C34 115.1(4)
C11 C12 C16 119.1(4)
C13 C12 C11 119.1(4)
C13 C12 C16 121.8(4)
C12 C13 H13 119.7
C14 C13 C12 120.6(4)
C14 C13 H13 119.7
C13 C14 O3 118.6(4)
C13 C14 C15 122.3(4)
C15 C14 O3 118.9(4)
O6 C15 C10 118.3(4)
O6 C15 C14 126.0(4)
C14 C15 C10 115.6(4)
O7 C16 O8 124.2(4)
O7 C16 C12 125.2(4)
O8 C16 C12 110.6(4)
O8 C17 H17A 109.5
O8 C17 H17B 109.5
O8 C17 H17C 109.5
H17A C17 H17B 109.5
H17A C17 H17C 109.5
H17B C17 H17C 109.5
N4 C18 O3 113.6(4)
N4 C18 N6 128.1(4)
N6 C18 O3 118.3(4)
N5 C19 N4 127.4(4)
N5 C19 O9 120.1(4)
O9 C19 N4 112.4(4)
N5 C20 O4 113.7(4)
N6 C20 O4 118.4(4)
N6 C20 N5 127.9(4)
C22 C21 O9 120.7(4)
C26 C21 O9 116.8(4)
C26 C21 C22 122.2(4)
C21 C22 I2 121.6(3)
C21 C22 C23 117.4(5)
C23 C22 I2 120.9(4)
C22 C23 H23 119.5
C24 C23 C22 121.0(5)
C24 C23 H23 119.5
C23 C24 H24 119.8
C23 C24 C25 120.5(5)
C25 C24 H24 119.8
C24 C25 H25 120.1
C26 C25 C24 119.8(5)
C26 C25 H25 120.1
C21 C26 C25 119.2(5)
C21 C26 H26 120.4
C25 C26 H26 120.4
C28 C27 O4 117.3(4)
C28 C27 C32 121.6(4)
C32 C27 O4 120.9(4)
C27 C28 H28 119.8
C27 C28 C29 120.4(4)
C29 C28 H28 119.8
C28 C29 C30 120.1(4)
C28 C29 C33 115.9(4)
C30 C29 C33 123.9(4)
C29 C30 H30 120.8
C31 C30 C29 118.5(4)
C31 C30 H30 120.8
C30 C31 O1 119.5(4)
C30 C31 C32 123.2(4)
C32 C31 O1 117.0(4)
O10 C32 C27 125.9(4)
O10 C32 C31 118.0(4)
C27 C32 C31 116.1(4)
O11 C33 O12 123.3(5)
O11 C33 C29 123.3(5)
O12 C33 C29 113.3(4)
O12 C34 H34A 109.5
O12 C34 H34B 109.5
O12 C34 H34C 109.5
H34A C34 H34B 109.5
H34A C34 H34C 109.5
H34B C34 H34C 109.5
N1A C1A O1A 113.2(4)
N1A C1A N3A 127.8(5)
N3A C1A O1A 119.0(5)
C2A N1A C1A 111.8(4)
C1A O1A C31A 118.5(4)
C3A O2A C10A 118.9(4)
C2A N2A C3A 112.5(5)
N1A C2A O5A 113.0(5)
N2A C2A N1A 128.0(5)
N2A C2A O5A 118.9(5)
C18A O3A C14A 120.2(4)
N2A C3A O2A 112.8(5)
N3A C3A O2A 119.9(5)
N3A C3A N2A 127.2(5)
C3A N3A C1A 112.5(5)
C20A O4A C27A 117.1(4)
C18A N4A C19A 111.8(4)
C5A C4A O5A 118.4(5)
C5A C4A C9A 120.1(6)
C9A C4A O5A 121.0(6)
C2A O5A C4A 119.9(4)
C20A N5A C19A 112.1(5)
C4A C5A I1A 119.9(5)
C4A C5A C6A 120.6(6)
C6A C5A I1A 119.5(5)
C15A O6A H6AA 109.5
C18A N6A C20A 110.9(5)
C5A C6A H6AB 120.0
C7A C6A C5A 119.9(7)
C7A C6A H6AB 120.0
C6A C7A H7A 120.5
C6A C7A C8A 119.1(7)
C8A C7A H7A 120.5
C16A O8A C17A 115.8(5)
C7A C8A H8A 119.2
C9A C8A C7A 121.7(7)
C9A C8A H8A 119.2
C4A C9A H9A 120.8
C8A C9A C4A 118.5(7)
C8A C9A H9A 120.8
C19A O9A C21A 117.2(4)
C32A O10A H10A 109.5
C11A C10A O2A 119.1(5)
C11A C10A C15A 123.4(5)
C15A C10A O2A 117.2(5)
C10A C11A H11A 120.3
C10A C11A C12A 119.3(5)
C12A C11A H11A 120.3
C33A O12A C34A 113.7(8)
C11A C12A C16A 117.0(5)
C13A C12A C11A 119.3(5)
C13A C12A C16A 123.7(5)
C12A C13A H13A 120.0
C14A C13A C12A 119.9(5)
C14A C13A H13A 120.0
C13A C14A O3A 117.8(5)
C13A C14A C15A 122.0(5)
C15A C14A O3A 119.8(5)
O6A C15A C10A 117.5(5)
O6A C15A C14A 126.4(5)
C10A C15A C14A 115.9(5)
O7A C16A O8A 123.4(5)
O7A C16A C12A 123.4(5)
O8A C16A C12A 113.2(5)
O8A C17A H17D 109.5
O8A C17A H17E 109.5
O8A C17A H17F 109.5
H17D C17A H17E 109.5
H17D C17A H17F 109.5
H17E C17A H17F 109.5
N4A C18A O3A 113.6(4)
N4A C18A N6A 128.3(5)
N6A C18A O3A 118.1(5)
N4A C19A O9A 113.8(5)
N5A C19A N4A 128.2(5)
N5A C19A O9A 118.1(5)
N5A C20A O4A 113.8(5)
N5A C20A N6A 128.3(5)
N6A C20A O4A 117.9(5)
C22A C21A O9A 119.4(6)
C26A C21A O9A 119.5(5)
C26A C21A C22A 121.0(6)
C21A C22A I2A 120.9(6)
C21A C22A C23A 117.8(8)
C23A C22A I2A 121.2(6)
C22A C23A H23A 119.6
C24A C23A C22A 120.8(7)
C24A C23A H23A 119.6
C23A C24A H24A 119.7
C23A C24A C25A 120.7(8)
C25A C24A H24A 119.7
C24A C25A H25A 120.4
C26A C25A C24A 119.2(8)
C26A C25A H25A 120.4
C21A C26A C25A 120.5(6)
C21A C26A H26A 119.8
C25A C26A H26A 119.8
C28A C27A O4A 117.4(5)
C28A C27A C32A 122.7(6)
C32A C27A O4A 119.7(6)
C27A C28A H28A 120.1
C29A C28A C27A 119.8(6)
C29A C28A H28A 120.1
C28A C29A C30A 119.1(6)
C28A C29A C33A 122.0(6)
C30A C29A C33A 118.8(6)
C29A C30A H30A 120.3
C31A C30A C29A 119.4(6)
C31A C30A H30A 120.3
C30A C31A O1A 118.1(5)
C30A C31A C32A 122.7(6)
C32A C31A O1A 119.0(5)
O10A C32A C27A 125.3(5)
O10A C32A C31A 118.5(5)
C27A C32A C31A 116.2(6)
O11A C33A O12A 123.9(7)
O11A C33A C29A 123.0(7)
O12A C33A C29A 113.1(7)
O12A C34A H34D 109.5
O12A C34A H34E 109.5
O12A C34A H34F 109.5
H34D C34A H34E 109.5
H34D C34A H34F 109.5
H34E C34A H34F 109.5
C51 N9 C55 95.4(16)
C51 N9 C57 111.6(16)
C53 N9 C51 107.9(17)
C53 N9 C55 111.6(16)
C53 N9 C57 115.1(16)
C57 N9 C55 113.4(16)
N9 C51 H51A 109.4
N9 C51 H51B 109.4
N9 C51 C52 111.2(13)
H51A C51 H51B 108.0
C52 C51 H51A 109.4
C52 C51 H51B 109.4
C51 C52 H52A 109.5
C51 C52 H52B 109.5
C51 C52 H52C 109.5
H52A C52 H52B 109.5
H52A C52 H52C 109.5
H52B C52 H52C 109.5
N9 C53 H53A 109.1
N9 C53 H53B 109.1
N9 C53 C54 113(2)
H53A C53 H53B 107.8
C54 C53 H53A 109.1
C54 C53 H53B 109.1
C53 C54 H54A 109.5
C53 C54 H54B 109.5
C53 C54 H54C 109.5
H54A C54 H54B 109.5
H54A C54 H54C 109.5
H54B C54 H54C 109.5
N9 C55 H55A 108.5
N9 C55 H55B 108.5
N9 C55 C56 115.1(19)
H55A C55 H55B 107.5
C56 C55 H55A 108.5
C56 C55 H55B 108.5
C55 C56 H56A 109.5
C55 C56 H56B 109.5
C55 C56 H56C 109.5
H56A C56 H56B 109.5
H56A C56 H56C 109.5
H56B C56 H56C 109.5
N9 C57 H57A 107.9
N9 C57 H57B 107.9
N9 C57 C58 117.7(15)
H57A C57 H57B 107.2
C58 C57 H57A 107.9
C58 C57 H57B 107.9
C57 C58 H58A 109.5
C57 C58 H58B 109.5
C57 C58 H58C 109.5
H58A C58 H58B 109.5
H58A C58 H58C 109.5
H58B C58 H58C 109.5
C35 N8 C41 110.9(6)
C37 N8 C35 111.8(5)
C37 N8 C39 111.6(6)
C37 N8 C41 105.6(5)
C39 N8 C35 105.4(5)
C39 N8 C41 111.7(5)
N8 C35 H35A 108.5
N8 C35 H35B 108.5
N8 C35 C36 114.9(6)
H35A C35 H35B 107.5
C36 C35 H35A 108.5
C36 C35 H35B 108.5
C35 C36 H36A 109.5
C35 C36 H36B 109.5
C35 C36 H36C 109.5
H36A C36 H36B 109.5
H36A C36 H36C 109.5
H36B C36 H36C 109.5
N8 C37 H37A 108.6
N8 C37 H37B 108.6
H37A C37 H37B 107.5
C38 C37 N8 114.9(5)
C38 C37 H37A 108.6
C38 C37 H37B 108.6
C37 C38 H38A 109.5
C37 C38 H38B 109.5
C37 C38 H38C 109.5
H38A C38 H38B 109.5
H38A C38 H38C 109.5
H38B C38 H38C 109.5
N8 C39 H39A 108.3
N8 C39 H39B 108.3
N8 C39 C40 115.8(7)
H39A C39 H39B 107.4
C40 C39 H39A 108.3
C40 C39 H39B 108.3
C39 C40 H40A 109.5
C39 C40 H40B 109.5
C39 C40 H40C 109.5
H40A C40 H40B 109.5
H40A C40 H40C 109.5
H40B C40 H40C 109.5
N8 C41 H41A 108.7
N8 C41 H41B 108.7
H41A C41 H41B 107.6
C42 C41 N8 114.1(7)
C42 C41 H41A 108.7
C42 C41 H41B 108.7
C41 C42 H42A 109.5
C41 C42 H42B 109.5
C41 C42 H42C 109.5
H42A C42 H42B 109.5
H42A C42 H42C 109.5
H42B C42 H42C 109.5
C45 N7 C43 111.1(4)
C47 N7 C43 110.9(4)
C47 N7 C45 106.0(4)
C47 N7 C49 111.6(4)
C49 N7 C43 106.5(4)
C49 N7 C45 110.8(4)
N7 C43 H43A 108.5
N7 C43 H43B 108.5
H43A C43 H43B 107.5
C44 C43 N7 115.0(5)
C44 C43 H43A 108.5
C44 C43 H43B 108.5
C43 C44 H44A 109.5
C43 C44 H44B 109.5
C43 C44 H44C 109.5
H44A C44 H44B 109.5
H44A C44 H44C 109.5
H44B C44 H44C 109.5
N7 C45 H45A 108.5
N7 C45 H45B 108.5
N7 C45 C46 115.0(5)
H45A C45 H45B 107.5
C46 C45 H45A 108.5
C46 C45 H45B 108.5
C45 C46 H46A 109.5
C45 C46 H46B 109.5
C45 C46 H46C 109.5
H46A C46 H46B 109.5
H46A C46 H46C 109.5
H46B C46 H46C 109.5
N7 C47 H47A 108.5
N7 C47 H47B 108.5
H47A C47 H47B 107.5
C48 C47 N7 115.3(5)
C48 C47 H47A 108.5
C48 C47 H47B 108.5
C47 C48 H48A 109.5
C47 C48 H48B 109.5
C47 C48 H48C 109.5
H48A C48 H48B 109.5
H48A C48 H48C 109.5
H48B C48 H48C 109.5
N7 C49 H49A 108.5
N7 C49 H49B 108.5
H49A C49 H49B 107.5
C50 C49 N7 115.1(5)
C50 C49 H49A 108.5
C50 C49 H49B 108.5
C49 C50 H50A 109.5
C49 C50 H50B 109.5
C49 C50 H50C 109.5
H50A C50 H50B 109.5
H50A C50 H50C 109.5
H50B C50 H50C 109.5
C62 O13 C59 118.5(8)
C61 O14 C60 114.7(13)
O13 C59 H59A 108.2
O13 C59 H59B 108.2
O13 C59 C60 116.5(11)
H59A C59 H59B 107.3
C60 C59 H59A 108.2
C60 C59 H59B 108.2
O14 C60 C59 112.4(11)
O14 C60 H60A 109.1
O14 C60 H60B 109.1
C59 C60 H60A 109.1
C59 C60 H60B 109.1
H60A C60 H60B 107.8
O14 C61 H61A 108.6
O14 C61 H61B 108.6
O14 C61 C62 114.7(11)
H61A C61 H61B 107.6
C62 C61 H61A 108.6
C62 C61 H61B 108.6
O13 C62 C61 116.3(12)
O13 C62 H62A 108.2
O13 C62 H62B 108.2
C61 C62 H62A 108.2
C61 C62 H62B 108.2
H62A C62 H62B 107.4

loop_
_geom_bond_atom_site_label_1
_geom_bond_atom_site_label_2
_geom_bond_distance
I1 C5 2.116(5)
C1 O1 1.353(5)
C1 N1 1.337(6)
C1 N3 1.330(6)
O1 C31 1.405(5)
N1 C2 1.331(6)
N2 C2 1.322(6)
N2 C3 1.333(6)
I2 C22 2.112(5)
O2 C3 1.348(6)
O2 C10 1.401(5)
C2 O5 1.351(5)
O3 C14 1.410(5)
O3 C18 1.345(5)
N3 C3 1.328(6)
O4 C20 1.349(5)
O4 C27 1.407(5)
N4 C18 1.323(6)
N4 C19 1.348(6)
C4 O5 1.416(6)
C4 C5 1.376(7)
C4 C9 1.390(7)
N5 C19 1.320(6)
N5 C20 1.335(6)
C5 C6 1.394(7)
N6 C18 1.336(6)
N6 C20 1.321(6)
C6 H6 0.9500
C6 C7 1.385(8)
O6 H6A 0.8400
O6 C15 1.345(5)
O7 C16 1.206(6)
C7 H7 0.9500
C7 C8 1.379(8)
C8 H8 0.9500
C8 C9 1.393(8)
O8 C16 1.345(6)
O8 C17 1.441(7)
C9 H9 0.9500
O9 C19 1.342(5)
O9 C21 1.408(5)
O10 H10 0.8400
O10 C32 1.341(6)
C10 C11 1.374(6)
C10 C15 1.408(6)
C11 H11 0.9500
C11 C12 1.395(6)
O11 C33 1.199(6)
O12 C33 1.341(6)
O12 C34 1.445(7)
C12 C13 1.392(6)
C12 C16 1.489(6)
C13 H13 0.9500
C13 C14 1.370(6)
C14 C15 1.399(6)
C17 H17A 0.9800
C17 H17B 0.9800
C17 H17C 0.9800
C21 C22 1.385(7)
C21 C26 1.385(7)
C22 C23 1.407(7)
C23 H23 0.9500
C23 C24 1.371(8)
C24 H24 0.9500
C24 C25 1.388(8)
C25 H25 0.9500
C25 C26 1.386(7)
C26 H26 0.9500
C27 C28 1.382(7)
C27 C32 1.404(6)
C28 H28 0.9500
C28 C29 1.383(7)
C29 C30 1.396(6)
C29 C33 1.497(7)
C30 H30 0.9500
C30 C31 1.382(7)
C31 C32 1.405(6)
C34 H34A 0.9800
C34 H34B 0.9800
C34 H34C 0.9800
C1A N1A 1.330(7)
C1A O1A 1.350(7)
C1A N3A 1.336(7)
N1A C2A 1.330(8)
I1A C5A 2.099(6)
O1A C31A 1.413(7)
O2A C3A 1.337(6)
O2A C10A 1.415(6)
N2A C2A 1.328(7)
N2A C3A 1.333(7)
C2A O5A 1.355(7)
I2A C22A 2.105(9)
O3A C14A 1.404(6)
O3A C18A 1.350(6)
C3A N3A 1.324(7)
O4A C20A 1.347(6)
O4A C27A 1.405(7)
N4A C18A 1.326(7)
N4A C19A 1.327(7)
C4A O5A 1.411(7)
C4A C5A 1.378(9)
C4A C9A 1.397(9)
N5A C19A 1.324(7)
N5A C20A 1.315(7)
C5A C6A 1.391(9)
O6A H6AA 0.8400
O6A C15A 1.345(7)
N6A C18A 1.334(6)
N6A C20A 1.342(7)
C6A H6AB 0.9500
C6A C7A 1.371(10)
C7A H7A 0.9500
C7A C8A 1.399(11)
O7A C16A 1.203(7)
O8A C16A 1.336(7)
O8A C17A 1.444(7)
C8A H8A 0.9500
C8A C9A 1.375(10)
C9A H9A 0.9500
O9A C19A 1.349(7)
O9A C21A 1.417(7)
O10A H10A 0.8400
O10A C32A 1.356(7)
C10A C11A 1.359(8)
C10A C15A 1.401(8)
O11A C33A 1.221(10)
C11A H11A 0.9500
C11A C12A 1.403(8)
O12A C33A 1.314(9)
O12A C34A 1.472(12)
C12A C13A 1.391(8)
C12A C16A 1.488(8)
C13A H13A 0.9500
C13A C14A 1.378(8)
C14A C15A 1.404(7)
C17A H17D 0.9800
C17A H17E 0.9800
C17A H17F 0.9800
C21A C22A 1.385(9)
C21A C26A 1.371(9)
C22A C23A 1.406(13)
C23A H23A 0.9500
C23A C24A 1.356(14)
C24A H24A 0.9500
C24A C25A 1.383(12)
C25A H25A 0.9500
C25A C26A 1.376(9)
C26A H26A 0.9500
C27A C28A 1.384(9)
C27A C32A 1.389(9)
C28A H28A 0.9500
C28A C29A 1.382(9)
C29A C30A 1.404(9)
C29A C33A 1.483(10)
C30A H30A 0.9500
C30A C31A 1.378(9)
C31A C32A 1.394(8)
C34A H34D 0.9800
C34A H34E 0.9800
C34A H34F 0.9800
N9 C51 1.509(10)
N9 C53 1.508(10)
N9 C55 1.511(10)
N9 C57 1.511(10)
C51 H51A 0.9900
C51 H51B 0.9900
C51 C52 1.529(10)
C52 H52A 0.9800
C52 H52B 0.9800
C52 H52C 0.9800
C53 H53A 0.9900
C53 H53B 0.9900
C53 C54 1.544(10)
C54 H54A 0.9800
C54 H54B 0.9800
C54 H54C 0.9800
C55 H55A 0.9900
C55 H55B 0.9900
C55 C56 1.526(10)
C56 H56A 0.9800
C56 H56B 0.9800
C56 H56C 0.9800
C57 H57A 0.9900
C57 H57B 0.9900
C57 C58 1.539(10)
C58 H58A 0.9800
C58 H58B 0.9800
C58 H58C 0.9800
N8 C35 1.522(9)
N8 C37 1.508(8)
N8 C39 1.511(9)
N8 C41 1.523(8)
C35 H35A 0.9900
C35 H35B 0.9900
C35 C36 1.535(11)
C36 H36A 0.9800
C36 H36B 0.9800
C36 H36C 0.9800
C37 H37A 0.9900
C37 H37B 0.9900
C37 C38 1.496(10)
C38 H38A 0.9800
C38 H38B 0.9800
C38 H38C 0.9800
C39 H39A 0.9900
C39 H39B 0.9900
C39 C40 1.562(14)
C40 H40A 0.9800
C40 H40B 0.9800
C40 H40C 0.9800
C41 H41A 0.9900
C41 H41B 0.9900
C41 C42 1.477(13)
C42 H42A 0.9800
C42 H42B 0.9800
C42 H42C 0.9800
N7 C43 1.530(6)
N7 C45 1.522(7)
N7 C47 1.520(7)
N7 C49 1.522(7)
C43 H43A 0.9900
C43 H43B 0.9900
C43 C44 1.504(9)
C44 H44A 0.9800
C44 H44B 0.9800
C44 H44C 0.9800
C45 H45A 0.9900
C45 H45B 0.9900
C45 C46 1.523(9)
C46 H46A 0.9800
C46 H46B 0.9800
C46 H46C 0.9800
C47 H47A 0.9900
C47 H47B 0.9900
C47 C48 1.503(8)
C48 H48A 0.9800
C48 H48B 0.9800
C48 H48C 0.9800
C49 H49A 0.9900
C49 H49B 0.9900
C49 C50 1.511(9)
C50 H50A 0.9800
C50 H50B 0.9800
C50 H50C 0.9800
O13 C59 1.443(8)
O13 C62 1.414(8)
O14 C60 1.448(9)
O14 C61 1.445(9)
C59 H59A 0.9900
C59 H59B 0.9900
C59 C60 1.483(9)
C60 H60A 0.9900
C60 H60B 0.9900
C61 H61A 0.9900
C61 H61B 0.9900
C61 C62 1.474(9)
C62 H62A 0.9900
C62 H62B 0.9900

loop_
_geom_hbond_atom_site_label_D
_geom_hbond_atom_site_label_H
_geom_hbond_atom_site_label_A
_geom_hbond_distance_DH
_geom_hbond_distance_HA
_geom_hbond_distance_DA
_geom_hbond_angle_DHA
O6 H6A Cl2 0.84 2.30 3.081(3) 154.5
O10 H10 Cl2 0.84 2.25 3.003(3) 149.1
O6A H6AA Cl1 0.84 2.18 2.943(5) 150.6
O10A H10A Cl1 0.84 2.35 3.101(5) 149.9

loop_
_geom_torsion_atom_site_label_1
_geom_torsion_atom_site_label_2
_geom_torsion_atom_site_label_3
_geom_torsion_atom_site_label_4
_geom_torsion
I1 C5 C6 C7 -177.2(4)
C1 O1 C31 C30 -116.5(5)
C1 O1 C31 C32 69.0(5)
C1 N1 C2 N2 0.4(7)
C1 N1 C2 O5 -179.2(4)
C1 N3 C3 N2 -0.6(6)
C1 N3 C3 O2 -177.7(4)
O1 C1 N1 C2 -176.5(4)
O1 C1 N3 C3 176.5(4)
O1 C31 C32 O10 -6.5(6)
O1 C31 C32 C27 171.3(4)
N1 C1 O1 C31 -163.3(4)
N1 C1 N3 C3 -0.4(6)
N1 C2 O5 C4 -176.6(4)
N2 C2 O5 C4 3.8(6)
I2 C22 C23 C24 -177.3(4)
O2 C10 C11 C12 175.1(4)
O2 C10 C15 O6 4.3(6)
O2 C10 C15 C14 -173.6(4)
C2 N2 C3 O2 178.6(4)
C2 N2 C3 N3 1.4(7)
O3 C14 C15 O6 -5.3(6)
O3 C14 C15 C10 172.4(4)
N3 C1 O1 C31 19.4(6)
N3 C1 N1 C2 0.5(6)
C3 N2 C2 N1 -1.2(7)
C3 N2 C2 O5 178.3(4)
C3 O2 C10 C11 117.8(4)
C3 O2 C10 C15 -67.6(5)
O4 C27 C28 C29 175.8(4)
O4 C27 C32 O10 4.1(7)
O4 C27 C32 C31 -173.4(4)
C4 C5 C6 C7 0.6(8)
O5 C4 C5 I1 1.1(6)
O5 C4 C5 C6 -176.7(4)
O5 C4 C9 C8 176.5(5)
C5 C4 O5 C2 -89.2(5)
C5 C4 C9 C8 2.0(8)
C5 C6 C7 C8 1.4(9)
C6 C7 C8 C9 -1.7(9)
C7 C8 C9 C4 0.0(9)
C9 C4 O5 C2 96.3(5)
C9 C4 C5 I1 175.4(4)
C9 C4 C5 C6 -2.3(8)
O9 C21 C22 I2 -9.2(6)
O9 C21 C22 C23 173.3(4)
O9 C21 C26 C25 -174.0(5)
C10 O2 C3 N2 163.0(4)
C10 O2 C3 N3 -19.6(6)
C10 C11 C12 C13 -1.4(6)
C10 C11 C12 C16 179.3(4)
C11 C10 C15 O6 178.7(4)
C11 C10 C15 C14 0.7(6)
C11 C12 C13 C14 0.2(6)
C11 C12 C16 O7 5.0(7)
C11 C12 C16 O8 -175.7(4)
C12 C13 C14 O3 -172.9(4)
C12 C13 C14 C15 1.5(6)
C13 C12 C16 O7 -174.3(4)
C13 C12 C16 O8 5.0(6)
C13 C14 C15 O6 -179.7(4)
C13 C14 C15 C10 -1.9(6)
C14 O3 C18 N4 162.8(4)
C14 O3 C18 N6 -17.1(6)
C15 C10 C11 C12 0.9(6)
C16 C12 C13 C14 179.5(4)
C17 O8 C16 O7 2.0(8)
C17 O8 C16 C12 -177.3(5)
C18 O3 C14 C13 -90.9(5)
C18 O3 C14 C15 94.6(5)
C18 N4 C19 N5 -4.9(7)
C18 N4 C19 O9 174.3(4)
C18 N6 C20 O4 171.0(4)
C18 N6 C20 N5 -8.7(7)
C19 N4 C18 O3 177.7(4)
C19 N4 C18 N6 -2.3(7)
C19 N5 C20 O4 -176.7(4)
C19 N5 C20 N6 3.0(7)
C19 O9 C21 C22 82.2(6)
C19 O9 C21 C26 -104.2(5)
C20 O4 C27 C28 98.3(5)
C20 O4 C27 C32 -86.6(5)
C20 N5 C19 N4 4.6(7)
C20 N5 C19 O9 -174.5(4)
C20 N6 C18 O3 -171.7(4)
C20 N6 C18 N4 8.3(7)
C21 O9 C19 N4 -171.1(4)
C21 O9 C19 N5 8.1(6)
C21 C22 C23 C24 0.2(8)
C22 C21 C26 C25 -0.5(8)
C22 C23 C24 C25 0.0(8)
C23 C24 C25 C26 -0.5(9)
C24 C25 C26 C21 0.8(8)
C26 C21 C22 I2 177.5(4)
C26 C21 C22 C23 0.0(7)
C27 O4 C20 N5 -165.8(4)
C27 O4 C20 N6 14.5(6)
C27 C28 C29 C30 -1.5(7)
C27 C28 C29 C33 175.4(4)
C28 C27 C32 O10 179.0(4)
C28 C27 C32 C31 1.4(7)
C28 C29 C30 C31 0.0(7)
C28 C29 C33 O11 18.2(8)
C28 C29 C33 O12 -159.2(4)
C29 C30 C31 O1 -171.8(4)
C29 C30 C31 C32 2.4(7)
C30 C29 C33 O11 -165.0(6)
C30 C29 C33 O12 17.7(7)
C30 C31 C32 O10 179.2(4)
C30 C31 C32 C27 -3.0(7)
C32 C27 C28 C29 0.8(7)
C33 C29 C30 C31 -176.7(5)
C34 O12 C33 O11 -6.2(8)
C34 O12 C33 C29 171.2(4)
C1A N1A C2A N2A -3.3(8)
C1A N1A C2A O5A 178.3(5)
C1A O1A C31A C30A -111.6(6)
C1A O1A C31A C32A 72.8(7)
N1A C1A O1A C31A -174.1(5)
N1A C1A N3A C3A 2.6(8)
N1A C2A O5A C4A 179.5(5)
I1A C5A C6A C7A -176.7(5)
O1A C1A N1A C2A -179.2(5)
O1A C1A N3A C3A -178.7(5)
O1A C31A C32A O10A -3.8(7)
O1A C31A C32A C27A 174.0(4)
O2A C3A N3A C1A 178.9(5)
O2A C10A C11A C12A 175.7(4)
O2A C10A C15A O6A -0.4(7)
O2A C10A C15A C14A -175.6(4)
N2A C2A O5A C4A 1.0(8)
N2A C3A N3A C1A -1.4(8)
C2A N2A C3A O2A 178.1(5)
C2A N2A C3A N3A -1.6(8)
I2A C22A C23A C24A -176.7(8)
O3A C14A C15A O6A -1.5(8)
O3A C14A C15A C10A 173.3(4)
C3A O2A C10A C11A 101.2(6)
C3A O2A C10A C15A -85.1(6)
C3A N2A C2A N1A 4.3(8)
C3A N2A C2A O5A -177.4(5)
N3A C1A N1A C2A -0.5(8)
N3A C1A O1A C31A 7.1(8)
O4A C27A C28A C29A 174.4(5)
O4A C27A C32A O10A 4.7(8)
O4A C27A C32A C31A -172.9(5)
C4A C5A C6A C7A 0.4(9)
O5A C4A C5A I1A 2.2(7)
O5A C4A C5A C6A -174.9(5)
O5A C4A C9A C8A 174.6(5)
C5A C4A O5A C2A -122.8(6)
C5A C4A C9A C8A 2.5(8)
C5A C6A C7A C8A 1.9(10)
C6A C7A C8A C9A -2.0(10)
C7A C8A C9A C4A -0.2(9)
C9A C4A O5A C2A 65.0(7)
C9A C4A C5A I1A 174.4(4)
C9A C4A C5A C6A -2.7(9)
O9A C21A C22A I2A -1.7(9)
O9A C21A C22A C23A -177.5(7)
O9A C21A C26A C25A 177.8(6)
C10A O2A C3A N2A -175.8(5)
C10A O2A C3A N3A 3.9(8)
C10A C11A C12A C13A -0.2(7)
C10A C11A C12A C16A -177.9(5)
C11A C10A C15A O6A 172.9(5)
C11A C10A C15A C14A -2.3(8)
C11A C12A C13A C14A -2.0(7)
C11A C12A C16A O7A -3.0(8)
C11A C12A C16A O8A 177.1(5)
C12A C13A C14A O3A -171.3(4)
C12A C13A C14A C15A 2.1(7)
C13A C12A C16A O7A 179.4(6)
C13A C12A C16A O8A -0.5(7)
C13A C14A C15A O6A -174.8(5)
C13A C14A C15A C10A 0.0(7)
C14A O3A C18A N4A -177.7(4)
C14A O3A C18A N6A 1.5(7)
C15A C10A C11A C12A 2.4(8)
C16A C12A C13A C14A 175.6(5)
C17A O8A C16A O7A 4.4(8)
C17A O8A C16A C12A -175.6(5)
C18A O3A C14A C13A -107.9(5)
C18A O3A C14A C15A 78.5(6)
C18A N4A C19A N5A -2.8(8)
C18A N4A C19A O9A 176.9(4)
C18A N6A C20A O4A 171.9(5)
C18A N6A C20A N5A -8.3(8)
C19A N4A C18A O3A 178.3(4)
C19A N4A C18A N6A -0.9(8)
C19A N5A C20A O4A -174.7(5)
C19A N5A C20A N6A 5.5(9)
C19A O9A C21A C22A -103.6(7)
C19A O9A C21A C26A 79.4(7)
C20A O4A C27A C28A 90.2(6)
C20A O4A C27A C32A -94.4(6)
C20A N5A C19A N4A 0.8(8)
C20A N5A C19A O9A -178.9(5)
C20A N6A C18A O3A -173.4(5)
C20A N6A C18A N4A 5.7(8)
C21A O9A C19A N4A -171.0(5)
C21A O9A C19A N5A 8.7(7)
C21A C22A C23A C24A -0.9(15)
C22A C21A C26A C25A 0.9(11)
C22A C23A C24A C25A 2.1(17)
C23A C24A C25A C26A -1.8(15)
C24A C25A C26A C21A 0.3(12)
C26A C21A C22A I2A 175.2(5)
C26A C21A C22A C23A -0.6(12)
C27A O4A C20A N5A -170.4(5)
C27A O4A C20A N6A 9.4(8)
C27A C28A C29A C30A -1.3(8)
C27A C28A C29A C33A 175.3(5)
C28A C27A C32A O10A 179.9(5)
C28A C27A C32A C31A 2.3(8)
C28A C29A C30A C31A 2.2(8)
C28A C29A C33A O11A 176.6(6)
C28A C29A C33A O12A -4.6(8)
C29A C30A C31A O1A -176.2(5)
C29A C30A C31A C32A -0.8(8)
C30A C29A C33A O11A -6.7(9)
C30A C29A C33A O12A 172.1(5)
C30A C31A C32A O10A -179.2(5)
C30A C31A C32A C27A -1.4(8)
C32A C27A C28A C29A -0.9(8)
C33A C29A C30A C31A -174.6(5)
C34A O12A C33A O11A 1.5(10)
C34A O12A C33A C29A -177.4(6)
C51 N9 C53 C54 -41(3)
C51 N9 C55 C56 170(2)
C51 N9 C57 C58 39(3)
C53 N9 C51 C52 -76(3)
C53 N9 C55 C56 59(3)
C53 N9 C57 C58 162(2)
C55 N9 C51 C52 169(3)
C55 N9 C53 C54 62(3)
C55 N9 C57 C58 -67(3)
C57 N9 C51 C52 51(3)
C57 N9 C53 C54 -167(2)
C57 N9 C55 C56 -73(3)
C35 N8 C37 C38 63.8(8)
C35 N8 C39 C40 -178.8(7)
C35 N8 C41 C42 -60.7(10)
C37 N8 C35 C36 58.5(8)
C37 N8 C39 C40 -57.3(9)
C37 N8 C41 C42 177.9(9)
C39 N8 C35 C36 179.8(6)
C39 N8 C37 C38 -53.9(8)
C39 N8 C41 C42 56.5(11)
C41 N8 C35 C36 -59.2(8)
C41 N8 C37 C38 -175.4(7)
C41 N8 C39 C40 60.7(9)
C43 N7 C45 C46 -56.0(6)
C43 N7 C47 C48 62.3(6)
C43 N7 C49 C50 -176.7(5)
C45 N7 C43 C44 -59.6(6)
C45 N7 C47 C48 -177.0(5)
C45 N7 C49 C50 62.4(7)
C47 N7 C43 C44 58.0(6)
C47 N7 C45 C46 -176.6(5)
C47 N7 C49 C50 -55.5(7)
C49 N7 C43 C44 179.6(5)
C49 N7 C45 C46 62.2(6)
C49 N7 C47 C48 -56.3(6)
O13 C59 C60 O14 41(2)
O14 C61 C62 O13 -38(2)
C59 O13 C62 C61 30.9(18)
C60 O14 C61 C62 48(2)
C61 O14 C60 C59 -48(2)
C62 O13 C59 C60 -32.9(17)
